data_7210780
loop_
_publ_author_name
'Fidalgo-Marijuan, Arkaitz'
'Barandika, Gotzone'
'Baz\'an, Bego\~na'
'Urtiaga, Miren-Karmele'
'Arriortua, Mar\'ia Isabel'

_publ_section_title
;
 Thermal stability and crystallochemical analysis for CoII-based
 coordination polymers with TPP and TPPS porphyrins
;
_journal_issue 20
_journal_name_full CrystEngComm
_journal_page_first 4181
_journal_paper_doi 10.1039/c3ce40161h
_journal_volume 15
_journal_year 2013
_chemical_formula_moiety 'C54 H36 Co N6, C44 H29.56 Co0.22 N4'
_chemical_formula_sum 'C98 H65.56 Co1.22 N10'
_chemical_formula_weight 1455.06
_chemical_name_systematic
;
?
;
_space_group_IT_number 15
_space_group_name_Hall '-C 2yc'
_symmetry_cell_setting monoclinic
_symmetry_Int_Tables_number 15
_symmetry_space_group_name_Hall '-C 2yc'
_symmetry_space_group_name_H-M 'C 1 2/c 1'
_atom_sites_solution_hydrogens geom
_atom_sites_solution_primary direct
_atom_sites_solution_secondary difmap
_audit_conform_dict_location ftp://ftp.iucr.org/pub/cif_core.dic
_audit_conform_dict_name cif_core.dic
_audit_conform_dict_version 2.4
_audit_creation_date 2011-09-13T13:04:25-00:00
_audit_creation_method 'WinGX routine CIF_UPDATE'
_cell_angle_alpha 90
_cell_angle_beta 93.5960(10)
_cell_angle_gamma 90
_cell_formula_units_Z 4
_cell_length_a 25.1252(4)
_cell_length_b 11.7811(2)
_cell_length_c 23.9790(4)
_cell_measurement_reflns_used 11016
_cell_measurement_temperature 100(2)
_cell_measurement_theta_max 76.3416
_cell_measurement_theta_min 3.5223
_cell_measurement_wavelength 1.5418
_cell_volume 7083.9(2)
_computing_cell_refinement
;
CrysAlisPro, Agilent Technologies,
Version 1.171.34.49 (release 20-01-2011 CrysAlis171 .NET)
(compiled Jan 20 2011,15:58:25)
;
_computing_data_collection
;
CrysAlisPro, Agilent Technologies,
Version 1.171.34.49 (release 20-01-2011 CrysAlis171 .NET)
(compiled Jan 20 2011,15:58:25)
;
_computing_data_reduction
;
CrysAlisPro, Agilent Technologies,
Version 1.171.34.49 (release 20-01-2011 CrysAlis171 .NET)
(compiled Jan 20 2011,15:58:25)
;
_computing_molecular_graphics 'Ortep-3 for Windows (Farrugia,1997)'
_computing_publication_material 'WinGX publication routines (Farrugia,1999)'
_computing_structure_refinement 'SHELXL-97 (Sheldrick, 2008)'
_computing_structure_solution 'SHELXS-97 (Sheldrick, 2008)'
_diffrn_ambient_temperature 100(2)
_diffrn_detector_area_resol_mean 10.4023
_diffrn_measured_fraction_theta_full 0.986
_diffrn_measured_fraction_theta_max 0.986
_diffrn_measurement_device_type 'SuperNova, Single source at offset), Atlas'
_diffrn_measurement_method '\w scans'
_diffrn_orient_matrix_UB_11 0.0216777
_diffrn_orient_matrix_UB_12 -0.1174513
_diffrn_orient_matrix_UB_13 -0.0153368
_diffrn_orient_matrix_UB_21 -0.0563101
_diffrn_orient_matrix_UB_22 -0.0508145
_diffrn_orient_matrix_UB_23 0.0027039
_diffrn_orient_matrix_UB_31 -0.0117738
_diffrn_orient_matrix_UB_32 0.0266312
_diffrn_orient_matrix_UB_33 -0.0624461
_diffrn_radiation_monochromator graphite
_diffrn_radiation_type CuK\a
_diffrn_radiation_wavelength 1.5418
_diffrn_reflns_av_R_equivalents 0.0405
_diffrn_reflns_av_unetI/netI 0.0346
_diffrn_reflns_limit_h_max 31
_diffrn_reflns_limit_h_min -29
_diffrn_reflns_limit_k_max 14
_diffrn_reflns_limit_k_min -14
_diffrn_reflns_limit_l_max 23
_diffrn_reflns_limit_l_min -30
_diffrn_reflns_number 25120
_diffrn_reflns_theta_full 76.53
_diffrn_reflns_theta_max 76.53
_diffrn_reflns_theta_min 3.53
_exptl_absorpt_coefficient_mu 2.761
_exptl_absorpt_correction_T_max 1
_exptl_absorpt_correction_T_min 0.62452
_exptl_absorpt_correction_type multi-scan
_exptl_absorpt_process_details
;
CrysAlisPro, Agilent Technologies,
Version 1.171.34.49 (release 20-01-2011 CrysAlis171 .NET)
(compiled Jan 20 2011,15:58:25)
Empirical absorption correction using spherical harmonics,
implemented in SCALE3 ABSPACK scaling algorithm.
;
_exptl_crystal_colour 'dark blue'
_exptl_crystal_density_diffrn 1.364
_exptl_crystal_density_meas 1.371(6)
_exptl_crystal_density_method Flotation
_exptl_crystal_description prism
_exptl_crystal_F_000 3026
_exptl_crystal_size_max 0.26
_exptl_crystal_size_mid 0.19
_exptl_crystal_size_min 0.06
_refine_diff_density_max 0.431
_refine_diff_density_min -0.699
_refine_diff_density_rms 0.057
_refine_ls_extinction_method none
_refine_ls_goodness_of_fit_ref 1.056
_refine_ls_hydrogen_treatment mixed
_refine_ls_matrix_type full
_refine_ls_number_parameters 504
_refine_ls_number_reflns 7352
_refine_ls_number_restraints 0
_refine_ls_restrained_S_all 1.056
_refine_ls_R_factor_all 0.0438
_refine_ls_R_factor_gt 0.0416
_refine_ls_shift/su_max 0
_refine_ls_shift/su_mean 0
_refine_ls_structure_factor_coef Fsqd
_refine_ls_weighting_details 'calc w=1/[\s^2^(Fo^2^)+(0.0650P)^2^+4.2950P] where P=(Fo^2^+2Fc^2^)/3'
_refine_ls_weighting_scheme calc
_refine_ls_wR_factor_gt 0.1095
_refine_ls_wR_factor_ref 0.1115
_reflns_number_gt 6994
_reflns_number_total 7352
_reflns_threshold_expression >2sigma(I)
_cod_data_source_file c3ce40161h.txt
_cod_data_source_block af282
_cod_database_code 7210780

loop_
_symmetry_equiv_pos_as_xyz
'x, y, z'
'-x, y, -z+1/2'
'x+1/2, y+1/2, z'
'-x+1/2, y+1/2, -z+1/2'
'-x, -y, -z'
'x, -y, z-1/2'
'-x+1/2, -y+1/2, -z'
'x+1/2, -y+1/2, z-1/2'

loop_
_atom_site_label
_atom_site_type_symbol
_atom_site_fract_x
_atom_site_fract_y
_atom_site_fract_z
_atom_site_U_iso_or_equiv
_atom_site_adp_type
_atom_site_occupancy
_atom_site_symmetry_multiplicity
_atom_site_calc_flag
_atom_site_refinement_flags
C1 C 0.43047(6) 0.43980(13) 0.14413(6) 0.0197(3) Uani 1 1 d .
C2 C 0.43269(7) 0.43626(14) 0.08402(7) 0.0234(3) Uani 1 1 d .
H2 H 0.4047 0.4547 0.0571 0.028 Uiso 1 1 calc R
C3 C 0.48256(7) 0.40145(14) 0.07355(7) 0.0230(3) Uani 1 1 d .
H3 H 0.4957 0.3879 0.0379 0.028 Uiso 1 1 calc R
C4 C 0.51187(6) 0.38886(13) 0.12700(6) 0.0198(3) Uani 1 1 d .
C5 C 0.56671(6) 0.36758(13) 0.13356(7) 0.0201(3) Uani 1 1 d .
C6 C 0.59651(6) 0.38436(13) 0.18393(7) 0.0189(3) Uani 1 1 d .
C7 C 0.65392(6) 0.38501(14) 0.19068(7) 0.0216(3) Uani 1 1 d .
H7 H 0.6779 0.3644 0.1633 0.026 Uiso 1 1 calc R
C8 C 0.66735(6) 0.42039(13) 0.24337(7) 0.0210(3) Uani 1 1 d .
H8 H 0.7024 0.4331 0.2593 0.025 Uiso 1 1 calc R
C9 C 0.61826(6) 0.43507(13) 0.27060(7) 0.0183(3) Uani 1 1 d .
C10 C 0.61574(6) 0.45804(13) 0.32768(7) 0.0202(3) Uani 1 1 d .
C11 C 0.66564(6) 0.49974(14) 0.35825(6) 0.0205(3) Uani 1 1 d .
C12 C 0.69661(7) 0.43264(15) 0.39517(8) 0.0275(3) Uani 1 1 d .
H12 H 0.6854 0.3576 0.4031 0.033 Uiso 1 1 calc R
C13 C 0.74400(7) 0.47453(16) 0.42074(8) 0.0304(4) Uani 1 1 d .
H13 H 0.7649 0.4276 0.4458 0.036 Uiso 1 1 calc R
C14 C 0.76095(7) 0.58346(15) 0.41000(8) 0.0283(4) Uani 1 1 d .
H14 H 0.7933 0.6116 0.4275 0.034 Uiso 1 1 calc R
C15 C 0.73029(7) 0.65081(16) 0.37360(8) 0.0322(4) Uani 1 1 d .
H15 H 0.7416 0.7259 0.366 0.039 Uiso 1 1 calc R
C16 C 0.68293(7) 0.60995(15) 0.34785(8) 0.0279(4) Uani 1 1 d .
H16 H 0.6622 0.6575 0.323 0.034 Uiso 1 1 calc R
C17 C 0.59447(6) 0.33066(14) 0.08324(6) 0.0214(3) Uani 1 1 d .
C18 C 0.63250(7) 0.39806(15) 0.05933(8) 0.0274(4) Uani 1 1 d .
H18 H 0.6412 0.4704 0.0748 0.033 Uiso 1 1 calc R
C19 C 0.65786(8) 0.35957(17) 0.01267(8) 0.0333(4) Uani 1 1 d .
H19 H 0.6837 0.406 -0.0035 0.04 Uiso 1 1 calc R
C20 C 0.64548(8) 0.25401(18) -0.01008(7) 0.0334(4) Uani 1 1 d .
H20 H 0.663 0.2279 -0.0416 0.04 Uiso 1 1 calc R
C21 C 0.60754(8) 0.18643(16) 0.01312(7) 0.0310(4) Uani 1 1 d .
H21 H 0.5989 0.1142 -0.0026 0.037 Uiso 1 1 calc R
C22 C 0.58209(7) 0.22468(15) 0.05947(7) 0.0256(3) Uani 1 1 d .
H22 H 0.556 0.1783 0.0752 0.031 Uiso 1 1 calc R
C23 C 0.54315(6) 0.67313(13) 0.23822(6) 0.0205(3) Uani 1 1 d .
H23 H 0.5743 0.6327 0.2296 0.025 Uiso 1 1 calc R
C24 C 0.54513(6) 0.79126(13) 0.23781(7) 0.0207(3) Uani 1 1 d .
H24 H 0.5769 0.8294 0.2293 0.025 Uiso 1 1 calc R
C25 C 0.5 0.85304(19) 0.25 0.0191(4) Uani 1 2 d S
C26 C 0.5 -0.02119(18) 0.25 0.0189(4) Uani 1 2 d S
C27 C 0.45391(6) 0.04053(13) 0.23492(7) 0.0210(3) Uani 1 1 d .
H27 H 0.4214 0.0024 0.2247 0.025 Uiso 1 1 calc R
C28 C 0.45602(6) 0.15870(13) 0.23505(7) 0.0211(3) Uani 1 1 d .
H28 H 0.4245 0.1994 0.2239 0.025 Uiso 1 1 calc R
C29 C 0.73729(6) 0.34877(13) 0.61659(6) 0.0200(3) Uani 1 1 d .
C30 C 0.69918(6) 0.35449(13) 0.65873(7) 0.0218(3) Uani 1 1 d .
H30 H 0.7052 0.3849 0.6953 0.026 Uiso 1 1 calc R
C31 C 0.65291(6) 0.30849(13) 0.63679(7) 0.0217(3) Uani 1 1 d .
H31 H 0.6207 0.3012 0.6553 0.026 Uiso 1 1 calc R
C32 C 0.66117(6) 0.27285(13) 0.58084(6) 0.0200(3) Uani 1 1 d .
C33 C 0.62358(6) 0.21817(13) 0.54530(7) 0.0208(3) Uani 1 1 d .
C34 C 0.63318(6) 0.17554(13) 0.49226(7) 0.0205(3) Uani 1 1 d .
C35 C 0.59263(7) 0.12358(14) 0.45492(7) 0.0240(3) Uani 1 1 d .
H35 H 0.5562 0.1127 0.4619 0.029 Uiso 1 1 calc R
C36 C 0.61674(7) 0.09351(14) 0.40824(7) 0.0235(3) Uani 1 1 d .
H36 H 0.6005 0.0575 0.376 0.028 Uiso 1 1 calc R
C37 C 0.67210(6) 0.12703(13) 0.41694(7) 0.0206(3) Uani 1 1 d .
C38 C 0.70974(6) 0.11390(13) 0.37687(7) 0.0206(3) Uani 1 1 d .
C39 C 0.69413(6) 0.05965(14) 0.32174(7) 0.0204(3) Uani 1 1 d .
C40 C 0.69312(7) -0.05839(14) 0.31622(7) 0.0235(3) Uani 1 1 d .
H40 H 0.6981 -0.1049 0.3485 0.028 Uiso 1 1 calc R
C41 C 0.68482(7) -0.10822(15) 0.26394(7) 0.0253(3) Uani 1 1 d .
H41 H 0.6849 -0.1886 0.2606 0.03 Uiso 1 1 calc R
C42 C 0.67646(7) -0.04140(15) 0.21652(7) 0.0254(3) Uani 1 1 d .
H42 H 0.6714 -0.0757 0.1807 0.031 Uiso 1 1 calc R
C43 C 0.67549(7) 0.07602(15) 0.22183(7) 0.0258(3) Uani 1 1 d .
H43 H 0.6685 0.1222 0.1897 0.031 Uiso 1 1 calc R
C44 C 0.68479(7) 0.12605(14) 0.27419(7) 0.0235(3) Uani 1 1 d .
H44 H 0.6847 0.2064 0.2774 0.028 Uiso 1 1 calc R
C45 C 0.56966(6) 0.20026(14) 0.56716(6) 0.0210(3) Uani 1 1 d .
C46 C 0.53512(7) 0.29135(15) 0.57464(7) 0.0245(3) Uani 1 1 d .
H46 H 0.5454 0.366 0.5648 0.029 Uiso 1 1 calc R
C47 C 0.48574(7) 0.27308(16) 0.59641(7) 0.0276(3) Uani 1 1 d .
H47 H 0.4624 0.3352 0.6012 0.033 Uiso 1 1 calc R
C48 C 0.47060(7) 0.16459(16) 0.61112(7) 0.0273(3) Uani 1 1 d .
H48 H 0.4368 0.1523 0.6258 0.033 Uiso 1 1 calc R
C49 C 0.50477(7) 0.07401(15) 0.60446(7) 0.0263(3) Uani 1 1 d .
H49 H 0.4945 -0.0003 0.6149 0.032 Uiso 1 1 calc R
C50 C 0.55412(7) 0.09164(14) 0.58253(7) 0.0235(3) Uani 1 1 d .
H50 H 0.5774 0.0292 0.578 0.028 Uiso 1 1 calc R
Co1 Co 0.5 0.41292(3) 0.25 0.01647(10) Uani 1 2 d S
Co2 Co 0.75 0.25 0.5 0.0173(3) Uani 0.22 2 d SP
N1 N 0.47939(5) 0.41245(10) 0.16954(6) 0.0184(3) Uani 1 1 d .
N2 N 0.57556(5) 0.41259(10) 0.23375(6) 0.0180(3) Uani 1 1 d .
N3 N 0.5 0.61301(16) 0.25 0.0189(4) Uani 1 2 d S
N4 N 0.5 0.21805(15) 0.25 0.0193(4) Uani 1 2 d S
N5 N 0.68130(5) 0.17710(11) 0.46829(5) 0.0207(3) Uani 1 1 d .
N6 N 0.71287(5) 0.29931(12) 0.57001(6) 0.0211(3) Uani 1 1 d .
H1N H 0.7279(12) 0.286(3) 0.5401(13) 0.032(7) Uiso 0.78 1 d P

loop_
_atom_site_aniso_label
_atom_site_aniso_U_11
_atom_site_aniso_U_22
_atom_site_aniso_U_33
_atom_site_aniso_U_23
_atom_site_aniso_U_13
_atom_site_aniso_U_12
C1 0.0219(7) 0.0145(7) 0.0224(7) 0.0006(6) -0.0009(6) 0.0000(6)
C2 0.0241(8) 0.0225(7) 0.0233(8) 0.0006(6) -0.0013(6) 0.0009(6)
C3 0.0243(8) 0.0222(8) 0.0225(8) -0.0008(6) 0.0021(6) 0.0005(6)
C4 0.0221(7) 0.0163(7) 0.0209(7) -0.0005(5) 0.0016(6) -0.0002(6)
C5 0.0227(7) 0.0144(7) 0.0233(7) 0.0006(5) 0.0034(6) -0.0006(5)
C6 0.0198(7) 0.0128(6) 0.0244(7) 0.0014(5) 0.0038(6) 0.0002(5)
C7 0.0210(7) 0.0180(7) 0.0261(8) 0.0021(6) 0.0034(6) 0.0017(6)
C8 0.0195(7) 0.0166(7) 0.0268(8) 0.0027(6) 0.0014(6) 0.0002(5)
C9 0.0159(7) 0.0133(6) 0.0255(7) 0.0018(5) -0.0002(6) -0.0008(5)
C10 0.0210(7) 0.0140(7) 0.0253(7) 0.0013(5) -0.0001(6) 0.0010(5)
C11 0.0192(7) 0.0194(7) 0.0228(7) -0.0015(6) 0.0014(6) 0.0004(6)
C12 0.0285(8) 0.0207(8) 0.0324(9) 0.0002(7) -0.0042(7) 0.0011(6)
C13 0.0264(8) 0.0299(9) 0.0336(9) -0.0034(7) -0.0081(7) 0.0062(7)
C14 0.0196(8) 0.0304(9) 0.0344(9) -0.0087(7) -0.0015(7) -0.0016(6)
C15 0.0262(8) 0.0252(9) 0.0448(10) 0.0013(7) -0.0007(7) -0.0069(7)
C16 0.0239(8) 0.0231(8) 0.0363(9) 0.0060(7) -0.0026(7) -0.0029(6)
C17 0.0214(7) 0.0207(7) 0.0221(7) 0.0010(6) 0.0006(6) 0.0036(6)
C18 0.0286(9) 0.0251(8) 0.0290(9) 0.0027(6) 0.0060(7) 0.0010(6)
C19 0.0327(9) 0.0367(10) 0.0315(9) 0.0083(7) 0.0106(7) 0.0047(7)
C20 0.0359(9) 0.0421(11) 0.0228(8) 0.0009(7) 0.0065(7) 0.0145(8)
C21 0.0359(9) 0.0298(9) 0.0269(8) -0.0061(7) -0.0013(7) 0.0090(7)
C22 0.0260(8) 0.0245(8) 0.0261(8) -0.0012(6) 0.0007(6) 0.0021(6)
C23 0.0201(7) 0.0156(7) 0.0261(7) 0.0014(6) 0.0035(6) 0.0021(5)
C24 0.0205(7) 0.0156(7) 0.0261(7) 0.0007(6) 0.0020(6) -0.0017(5)
C25 0.0201(10) 0.0176(10) 0.0194(10) 0 -0.0001(8) 0
C26 0.0215(10) 0.0163(10) 0.0192(10) 0 0.0029(8) 0
C27 0.0202(7) 0.0161(7) 0.0264(8) -0.0010(6) -0.0007(6) -0.0021(6)
C28 0.0206(7) 0.0148(7) 0.0277(8) 0.0001(6) -0.0004(6) 0.0011(6)
C29 0.0225(7) 0.0158(7) 0.0216(7) 0.0003(5) 0.0007(6) -0.0004(6)
C30 0.0236(7) 0.0183(7) 0.0237(7) -0.0016(6) 0.0018(6) 0.0009(6)
C31 0.0227(7) 0.0194(7) 0.0230(7) -0.0007(6) 0.0024(6) 0.0002(6)
C32 0.0217(7) 0.0150(7) 0.0234(7) 0.0004(5) 0.0028(6) -0.0005(5)
C33 0.0225(7) 0.0164(7) 0.0235(7) 0.0019(6) 0.0021(6) -0.0006(6)
C34 0.0216(7) 0.0166(7) 0.0234(7) 0.0019(6) 0.0012(6) -0.0016(6)
C35 0.0224(8) 0.0237(8) 0.0259(8) 0.0002(6) 0.0015(6) -0.0025(6)
C36 0.0232(8) 0.0230(8) 0.0240(8) -0.0005(6) 0.0001(6) -0.0034(6)
C37 0.0232(7) 0.0155(7) 0.0229(7) 0.0010(6) -0.0003(6) -0.0017(6)
C38 0.0230(7) 0.0150(7) 0.0237(7) 0.0004(6) 0.0008(6) -0.0002(6)
C39 0.0181(7) 0.0191(7) 0.0241(7) -0.0007(6) 0.0019(6) -0.0017(6)
C40 0.0248(8) 0.0188(7) 0.0269(8) 0.0005(6) 0.0018(6) -0.0008(6)
C41 0.0248(8) 0.0193(7) 0.0320(9) -0.0051(6) 0.0033(6) -0.0022(6)
C42 0.0240(8) 0.0282(9) 0.0243(8) -0.0061(6) 0.0030(6) -0.0042(6)
C43 0.0262(8) 0.0273(9) 0.0237(8) 0.0013(6) 0.0007(6) -0.0024(6)
C44 0.0247(8) 0.0195(8) 0.0262(8) 0.0004(6) 0.0004(6) -0.0014(6)
C45 0.0207(7) 0.0229(8) 0.0192(7) -0.0018(6) 0.0001(6) -0.0024(6)
C46 0.0242(8) 0.0235(8) 0.0258(8) 0.0013(6) 0.0000(6) -0.0011(6)
C47 0.0231(8) 0.0308(9) 0.0290(8) -0.0026(7) 0.0009(6) 0.0041(7)
C48 0.0206(7) 0.0363(9) 0.0251(8) -0.0031(7) 0.0027(6) -0.0058(7)
C49 0.0269(8) 0.0256(8) 0.0265(8) -0.0026(6) 0.0029(6) -0.0079(6)
C50 0.0239(8) 0.0207(8) 0.0261(8) -0.0034(6) 0.0029(6) -0.0030(6)
Co1 0.01623(17) 0.01424(18) 0.01898(18) 0 0.00139(12) 0
Co2 0.0178(7) 0.0158(7) 0.0184(7) -0.0009(6) 0.0018(6) -0.0019(6)
N1 0.0188(6) 0.0143(6) 0.0222(6) -0.0001(4) 0.0007(5) 0.0001(4)
N2 0.0204(6) 0.0126(6) 0.0213(6) 0.0012(4) 0.0025(5) 0.0002(4)
N3 0.0230(9) 0.0133(8) 0.0203(9) 0 0.0013(7) 0
N4 0.0219(9) 0.0128(8) 0.0233(9) 0 0.0007(7) 0
N5 0.0224(6) 0.0181(6) 0.0216(6) 0.0001(5) 0.0015(5) -0.0007(5)
N6 0.0207(6) 0.0201(6) 0.0225(7) 0.0003(5) 0.0013(5) -0.0023(5)

loop_
_atom_type_symbol
_atom_type_description
_atom_type_scat_dispersion_real
_atom_type_scat_dispersion_imag
_atom_type_scat_source
C C 0.0181 0.0091 'International Tables Vol C Tables 4.2.6.8 and 6.1.1.4'
H H 0 0 'International Tables Vol C Tables 4.2.6.8 and 6.1.1.4'
Co Co -2.3653 3.6143 'International Tables Vol C Tables 4.2.6.8 and 6.1.1.4'
N N 0.0311 0.018 'International Tables Vol C Tables 4.2.6.8 and 6.1.1.4'

loop_
_exptl_crystal_face_index_h
_exptl_crystal_face_index_k
_exptl_crystal_face_index_l
_exptl_crystal_face_perp_dist
3 -7 -3 0.0312
-3 7 3 0.0312
-8 -5 -8 0.0528
-7 -6 9 0.0397
2 -4 -13 0.0498
8 -5 -10 0.0448
16 -1 -1 0.0714

loop_
_geom_angle_atom_site_label_1
_geom_angle_atom_site_label_2
_geom_angle_atom_site_label_3
_geom_angle
_geom_angle_site_symmetry_1
_geom_angle_site_symmetry_3
N1 C1 C10 124.66(14) . 2_655
N1 C1 C2 110.21(14) . .
C10 C1 C2 124.88(15) 2_655 .
C3 C2 C1 106.67(14) . .
C3 C2 H2 126.7 . .
C1 C2 H2 126.7 . .
C2 C3 C4 106.98(14) . .
C2 C3 H3 126.5 . .
C4 C3 H3 126.5 . .
N1 C4 C5 125.39(14) . .
N1 C4 C3 110.13(14) . .
C5 C4 C3 124.15(15) . .
C6 C5 C4 122.90(14) . .
C6 C5 C17 119.19(14) . .
C4 C5 C17 117.83(14) . .
N2 C6 C5 124.90(14) . .
N2 C6 C7 109.63(14) . .
C5 C6 C7 125.24(14) . .
C8 C7 C6 107.20(14) . .
C8 C7 H7 126.4 . .
C6 C7 H7 126.4 . .
C7 C8 C9 106.83(14) . .
C7 C8 H8 126.6 . .
C9 C8 H8 126.6 . .
N2 C9 C10 125.81(14) . .
N2 C9 C8 109.98(14) . .
C10 C9 C8 123.93(14) . .
C1 C10 C9 122.22(14) 2_655 .
C1 C10 C11 120.69(14) 2_655 .
C9 C10 C11 117.05(14) . .
C12 C11 C16 118.37(15) . .
C12 C11 C10 123.00(15) . .
C16 C11 C10 118.59(14) . .
C11 C12 C13 120.51(17) . .
C11 C12 H12 119.7 . .
C13 C12 H12 119.7 . .
C14 C13 C12 120.76(17) . .
C14 C13 H13 119.6 . .
C12 C13 H13 119.6 . .
C15 C14 C13 119.09(16) . .
C15 C14 H14 120.5 . .
C13 C14 H14 120.5 . .
C14 C15 C16 120.67(17) . .
C14 C15 H15 119.7 . .
C16 C15 H15 119.7 . .
C15 C16 C11 120.61(16) . .
C15 C16 H16 119.7 . .
C11 C16 H16 119.7 . .
C18 C17 C22 118.79(15) . .
C18 C17 C5 122.19(15) . .
C22 C17 C5 119.02(15) . .
C17 C18 C19 120.23(17) . .
C17 C18 H18 119.9 . .
C19 C18 H18 119.9 . .
C20 C19 C18 120.27(17) . .
C20 C19 H19 119.9 . .
C18 C19 H19 119.9 . .
C21 C20 C19 120.06(16) . .
C21 C20 H20 120 . .
C19 C20 H20 120 . .
C20 C21 C22 119.79(17) . .
C20 C21 H21 120.1 . .
C22 C21 H21 120.1 . .
C21 C22 C17 120.85(17) . .
C21 C22 H22 119.6 . .
C17 C22 H22 119.6 . .
N3 C23 C24 124.02(15) . .
N3 C23 H23 118 . .
C24 C23 H23 118 . .
C23 C24 C25 119.37(15) . .
C23 C24 H24 120.3 . .
C25 C24 H24 120.3 . .
C24 C25 C24 117.0(2) . 2_655
C24 C25 C26 121.48(10) . 1_565
C24 C25 C26 121.47(10) 2_655 1_565
C27 C26 C27 117.2(2) . 2_655
C27 C26 C25 121.40(10) . 1_545
C27 C26 C25 121.40(10) 2_655 1_545
C28 C27 C26 119.28(15) . .
C28 C27 H27 120.4 . .
C26 C27 H27 120.4 . .
N4 C28 C27 123.62(14) . .
N4 C28 H28 118.2 . .
C27 C28 H28 118.2 . .
N6 C29 C38 126.74(15) . 7_656
N6 C29 C30 108.01(14) . .
C38 C29 C30 125.24(15) 7_656 .
C31 C30 C29 107.52(14) . .
C31 C30 H30 126.2 . .
C29 C30 H30 126.2 . .
C30 C31 C32 107.98(14) . .
C30 C31 H31 126 . .
C32 C31 H31 126 . .
N6 C32 C33 127.04(14) . .
N6 C32 C31 107.70(14) . .
C33 C32 C31 125.23(15) . .
C32 C33 C34 124.96(15) . .
C32 C33 C45 116.45(14) . .
C34 C33 C45 118.54(14) . .
N5 C34 C33 125.59(15) . .
N5 C34 C35 110.54(14) . .
C33 C34 C35 123.87(15) . .
C36 C35 C34 106.72(14) . .
C36 C35 H35 126.6 . .
C34 C35 H35 126.6 . .
C35 C36 C37 106.57(15) . .
C35 C36 H36 126.7 . .
C37 C36 H36 126.7 . .
N5 C37 C38 125.52(15) . .
N5 C37 C36 110.67(14) . .
C38 C37 C36 123.75(15) . .
C37 C38 C29 124.55(15) . 7_656
C37 C38 C39 120.17(14) . .
C29 C38 C39 115.26(14) 7_656 .
C44 C39 C40 118.78(15) . .
C44 C39 C38 120.32(15) . .
C40 C39 C38 120.68(15) . .
C41 C40 C39 120.48(16) . .
C41 C40 H40 119.8 . .
C39 C40 H40 119.8 . .
C42 C41 C40 120.43(16) . .
C42 C41 H41 119.8 . .
C40 C41 H41 119.8 . .
C41 C42 C43 119.48(16) . .
C41 C42 H42 120.3 . .
C43 C42 H42 120.3 . .
C42 C43 C44 120.05(16) . .
C42 C43 H43 120 . .
C44 C43 H43 120 . .
C39 C44 C43 120.73(16) . .
C39 C44 H44 119.6 . .
C43 C44 H44 119.6 . .
C50 C45 C46 118.94(15) . .
C50 C45 C33 119.76(15) . .
C46 C45 C33 121.25(15) . .
C47 C46 C45 120.26(16) . .
C47 C46 H46 119.9 . .
C45 C46 H46 119.9 . .
C48 C47 C46 120.22(16) . .
C48 C47 H47 119.9 . .
C46 C47 H47 119.9 . .
C49 C48 C47 119.95(16) . .
C49 C48 H48 120 . .
C47 C48 H48 120 . .
C48 C49 C50 120.11(16) . .
C48 C49 H49 119.9 . .
C50 C49 H49 119.9 . .
C49 C50 C45 120.50(16) . .
C49 C50 H50 119.7 . .
C45 C50 H50 119.7 . .
N2 Co1 N2 179.77(7) . 2_655
N2 Co1 N1 89.79(6) . 2_655
N2 Co1 N1 90.21(6) 2_655 2_655
N2 Co1 N1 90.21(6) . .
N2 Co1 N1 89.79(6) 2_655 .
N1 Co1 N1 179.68(8) 2_655 .
N2 Co1 N4 89.89(4) . .
N2 Co1 N4 89.89(4) 2_655 .
N1 Co1 N4 89.84(4) 2_655 .
N1 Co1 N4 89.84(4) . .
N2 Co1 N3 90.11(4) . .
N2 Co1 N3 90.11(4) 2_655 .
N1 Co1 N3 90.16(4) 2_655 .
N1 Co1 N3 90.16(4) . .
N4 Co1 N3 180 . .
N5 Co2 N5 180.00(4) . 7_656
N5 Co2 N6 90.38(5) . .
N5 Co2 N6 89.62(5) 7_656 .
N5 Co2 N6 89.62(5) . 7_656
N5 Co2 N6 90.38(5) 7_656 7_656
N6 Co2 N6 179.9990(10) . 7_656
N5 Co2 H1N 91.4(14) . .
N5 Co2 H1N 88.6(14) 7_656 .
N6 Co2 H1N 4.1(14) . .
N6 Co2 H1N 175.9(14) 7_656 .
C4 N1 C1 105.93(13) . .
C4 N1 Co1 126.64(11) . .
C1 N1 Co1 127.38(11) . .
C9 N2 C6 106.22(13) . .
C9 N2 Co1 126.79(11) . .
C6 N2 Co1 126.91(11) . .
C23 N3 C23 116.18(19) . 2_655
C23 N3 Co1 121.91(9) . .
C23 N3 Co1 121.91(9) 2_655 .
C28 N4 C28 116.96(19) . 2_655
C28 N4 Co1 121.52(9) . .
C28 N4 Co1 121.52(9) 2_655 .
C34 N5 C37 105.49(13) . .
C34 N5 Co2 126.82(11) . .
C37 N5 Co2 127.52(11) . .
C29 N6 C32 108.79(13) . .
C29 N6 Co2 125.67(11) . .
C32 N6 Co2 124.92(11) . .
C29 N6 H1N 125(2) . .
C32 N6 H1N 127(2) . .
Co2 N6 H1N 6(2) . .

loop_
_geom_bond_atom_site_label_1
_geom_bond_atom_site_label_2
_geom_bond_distance
_geom_bond_site_symmetry_2
C1 N1 1.375(2) .
C1 C10 1.396(2) 2_655
C1 C2 1.446(2) .
C2 C3 1.357(2) .
C2 H2 0.95 .
C3 C4 1.445(2) .
C3 H3 0.95 .
C4 N1 1.374(2) .
C4 C5 1.400(2) .
C5 C6 1.395(2) .
C5 C17 1.496(2) .
C6 N2 1.376(2) .
C6 C7 1.441(2) .
C7 C8 1.353(2) .
C7 H7 0.95 .
C8 C9 1.442(2) .
C8 H8 0.95 .
C9 N2 1.372(2) .
C9 C10 1.401(2) .
C10 C1 1.396(2) 2_655
C10 C11 1.495(2) .
C11 C12 1.388(2) .
C11 C16 1.397(2) .
C12 C13 1.395(2) .
C12 H12 0.95 .
C13 C14 1.381(3) .
C13 H13 0.95 .
C14 C15 1.379(3) .
C14 H14 0.95 .
C15 C16 1.392(2) .
C15 H15 0.95 .
C16 H16 0.95 .
C17 C18 1.393(2) .
C17 C22 1.399(2) .
C18 C19 1.397(3) .
C18 H18 0.95 .
C19 C20 1.386(3) .
C19 H19 0.95 .
C20 C21 1.385(3) .
C20 H20 0.95 .
C21 C22 1.391(2) .
C21 H21 0.95 .
C22 H22 0.95 .
C23 N3 1.3399(18) .
C23 C24 1.393(2) .
C23 H23 0.95 .
C24 C25 1.3938(19) .
C24 H24 0.95 .
C25 C24 1.3938(19) 2_655
C25 C26 1.482(3) 1_565
C26 C27 1.3958(19) .
C26 C27 1.3958(19) 2_655
C26 C25 1.482(3) 1_545
C27 C28 1.393(2) .
C27 H27 0.95 .
C28 N4 1.3375(18) .
C28 H28 0.95 .
C29 N6 1.370(2) .
C29 C38 1.401(2) 7_656
C29 C30 1.436(2) .
C30 C31 1.358(2) .
C30 H30 0.95 .
C31 C32 1.433(2) .
C31 H31 0.95 .
C32 N6 1.376(2) .
C32 C33 1.390(2) .
C33 C34 1.402(2) .
C33 C45 1.498(2) .
C34 N5 1.371(2) .
C34 C35 1.449(2) .
C35 C36 1.353(2) .
C35 H35 0.95 .
C36 C37 1.448(2) .
C36 H36 0.95 .
C37 N5 1.372(2) .
C37 C38 1.398(2) .
C38 C29 1.401(2) 7_656
C38 C39 1.498(2) .
C39 C44 1.390(2) .
C39 C40 1.397(2) .
C40 C41 1.388(2) .
C40 H40 0.95 .
C41 C42 1.388(3) .
C41 H41 0.95 .
C42 C43 1.390(2) .
C42 H42 0.95 .
C43 C44 1.393(2) .
C43 H43 0.95 .
C44 H44 0.95 .
C45 C50 1.394(2) .
C45 C46 1.399(2) .
C46 C47 1.393(2) .
C46 H46 0.95 .
C47 C48 1.385(3) .
C47 H47 0.95 .
C48 C49 1.385(3) .
C48 H48 0.95 .
C49 C50 1.392(2) .
C49 H49 0.95 .
C50 H50 0.95 .
Co1 N2 1.9619(13) .
Co1 N2 1.9619(13) 2_655
Co1 N1 1.9660(13) 2_655
Co1 N1 1.9660(13) .
Co1 N4 2.2958(18) .
Co1 N3 2.3573(19) .
Co2 N5 2.0324(13) .
Co2 N5 2.0324(13) 7_656
Co2 N6 2.0549(14) .
Co2 N6 2.0550(14) 7_656
Co2 H1N 1.22(3) .
N3 C23 1.3399(18) 2_655
N4 C28 1.3375(18) 2_655
N6 H1N 0.85(3) .

loop_
_geom_torsion_atom_site_label_1
_geom_torsion_atom_site_label_2
_geom_torsion_atom_site_label_3
_geom_torsion_atom_site_label_4
_geom_torsion
_geom_torsion_site_symmetry_1
_geom_torsion_site_symmetry_4
N1 C1 C2 C3 2.79(19) . .
C10 C1 C2 C3 -171.77(15) 2_655 .
C1 C2 C3 C4 -2.73(18) . .
C2 C3 C4 N1 1.89(19) . .
C2 C3 C4 C5 -171.85(15) . .
N1 C4 C5 C6 -9.8(3) . .
C3 C4 C5 C6 163.03(15) . .
N1 C4 C5 C17 173.28(14) . .
C3 C4 C5 C17 -13.9(2) . .
C4 C5 C6 N2 6.5(2) . .
C17 C5 C6 N2 -176.54(14) . .
C4 C5 C6 C7 -167.49(15) . .
C17 C5 C6 C7 9.4(2) . .
N2 C6 C7 C8 -3.74(18) . .
C5 C6 C7 C8 171.06(15) . .
C6 C7 C8 C9 3.49(17) . .
C7 C8 C9 N2 -2.20(17) . .
C7 C8 C9 C10 172.09(15) . .
N2 C9 C10 C1 12.3(2) . 2_655
C8 C9 C10 C1 -161.12(15) . 2_655
N2 C9 C10 C11 -169.78(14) . .
C8 C9 C10 C11 16.8(2) . .
C1 C10 C11 C12 71.9(2) 2_655 .
C9 C10 C11 C12 -106.13(19) . .
C1 C10 C11 C16 -110.36(18) 2_655 .
C9 C10 C11 C16 71.6(2) . .
C16 C11 C12 C13 -0.5(3) . .
C10 C11 C12 C13 177.28(16) . .
C11 C12 C13 C14 0.2(3) . .
C12 C13 C14 C15 0.1(3) . .
C13 C14 C15 C16 -0.1(3) . .
C14 C15 C16 C11 -0.2(3) . .
C12 C11 C16 C15 0.5(3) . .
C10 C11 C16 C15 -177.35(16) . .
C6 C5 C17 C18 -63.5(2) . .
C4 C5 C17 C18 113.52(18) . .
C6 C5 C17 C22 116.13(17) . .
C4 C5 C17 C22 -66.8(2) . .
C22 C17 C18 C19 -0.4(3) . .
C5 C17 C18 C19 179.29(16) . .
C17 C18 C19 C20 -0.2(3) . .
C18 C19 C20 C21 0.5(3) . .
C19 C20 C21 C22 -0.3(3) . .
C20 C21 C22 C17 -0.3(3) . .
C18 C17 C22 C21 0.6(3) . .
C5 C17 C22 C21 -179.09(15) . .
N3 C23 C24 C25 -0.3(2) . .
C23 C24 C25 C24 0.14(10) . 2_655
C23 C24 C25 C26 -179.86(10) . 1_565
C27 C26 C27 C28 0.61(10) 2_655 .
C25 C26 C27 C28 -179.38(10) 1_545 .
C26 C27 C28 N4 -1.3(2) . .
N6 C29 C30 C31 0.09(18) . .
C38 C29 C30 C31 -179.01(15) 7_656 .
C29 C30 C31 C32 0.21(18) . .
C30 C31 C32 N6 -0.44(18) . .
C30 C31 C32 C33 177.69(16) . .
N6 C32 C33 C34 3.1(3) . .
C31 C32 C33 C34 -174.70(15) . .
N6 C32 C33 C45 -179.53(15) . .
C31 C32 C33 C45 2.7(2) . .
C32 C33 C34 N5 2.7(3) . .
C45 C33 C34 N5 -174.62(15) . .
C32 C33 C34 C35 -176.98(16) . .
C45 C33 C34 C35 5.7(2) . .
N5 C34 C35 C36 0.16(19) . .
C33 C34 C35 C36 179.91(15) . .
C34 C35 C36 C37 0.00(18) . .
C35 C36 C37 N5 -0.16(19) . .
C35 C36 C37 C38 -177.52(16) . .
N5 C37 C38 C29 -0.5(3) . 7_656
C36 C37 C38 C29 176.46(15) . 7_656
N5 C37 C38 C39 -178.69(14) . .
C36 C37 C38 C39 -1.7(2) . .
C37 C38 C39 C44 102.44(19) . .
C29 C38 C39 C44 -75.91(19) 7_656 .
C37 C38 C39 C40 -83.0(2) . .
C29 C38 C39 C40 98.64(18) 7_656 .
C44 C39 C40 C41 2.3(2) . .
C38 C39 C40 C41 -172.36(15) . .
C39 C40 C41 C42 -1.2(3) . .
C40 C41 C42 C43 -1.1(3) . .
C41 C42 C43 C44 2.3(3) . .
C40 C39 C44 C43 -1.1(2) . .
C38 C39 C44 C43 173.55(15) . .
C42 C43 C44 C39 -1.2(3) . .
C32 C33 C45 C50 -107.45(18) . .
C34 C33 C45 C50 70.1(2) . .
C32 C33 C45 C46 70.0(2) . .
C34 C33 C45 C46 -112.43(18) . .
C50 C45 C46 C47 -0.8(2) . .
C33 C45 C46 C47 -178.30(15) . .
C45 C46 C47 C48 0.4(3) . .
C46 C47 C48 C49 0.3(3) . .
C47 C48 C49 C50 -0.6(3) . .
C48 C49 C50 C45 0.1(3) . .
C46 C45 C50 C49 0.6(2) . .
C33 C45 C50 C49 178.11(15) . .
C5 C4 N1 C1 173.51(15) . .
C3 C4 N1 C1 -0.14(17) . .
C5 C4 N1 Co1 -4.2(2) . .
C3 C4 N1 Co1 -177.83(10) . .
C10 C1 N1 C4 172.99(15) 2_655 .
C2 C1 N1 C4 -1.59(17) . .
C10 C1 N1 Co1 -9.3(2) 2_655 .
C2 C1 N1 Co1 176.09(11) . .
N2 Co1 N1 C4 14.37(13) . .
N2 Co1 N1 C4 -165.41(13) 2_655 .
N4 Co1 N1 C4 -75.52(12) . .
N3 Co1 N1 C4 104.48(12) . .
N2 Co1 N1 C1 -162.84(13) . .
N2 Co1 N1 C1 17.38(13) 2_655 .
N4 Co1 N1 C1 107.27(12) . .
N3 Co1 N1 C1 -72.73(12) . .
C10 C9 N2 C6 -174.29(14) . .
C8 C9 N2 C6 -0.14(16) . .
C10 C9 N2 Co1 2.8(2) . .
C8 C9 N2 Co1 176.98(10) . .
C5 C6 N2 C9 -172.51(14) . .
C7 C6 N2 C9 2.32(16) . .
C5 C6 N2 Co1 10.4(2) . .
C7 C6 N2 Co1 -174.79(10) . .
N1 Co1 N2 C9 -14.19(12) 2_655 .
N1 Co1 N2 C9 166.12(12) . .
N4 Co1 N2 C9 -104.04(12) . .
N3 Co1 N2 C9 75.96(12) . .
N1 Co1 N2 C6 162.34(12) 2_655 .
N1 Co1 N2 C6 -17.34(12) . .
N4 Co1 N2 C6 72.50(12) . .
N3 Co1 N2 C6 -107.50(12) . .
C24 C23 N3 C23 0.15(11) . 2_655
C24 C23 N3 Co1 -179.85(11) . .
N2 Co1 N3 C23 2.92(9) . .
N2 Co1 N3 C23 -177.08(9) 2_655 .
N1 Co1 N3 C23 92.71(9) 2_655 .
N1 Co1 N3 C23 -87.29(9) . .
N2 Co1 N3 C23 -177.08(9) . 2_655
N2 Co1 N3 C23 2.92(9) 2_655 2_655
N1 Co1 N3 C23 -87.29(9) 2_655 2_655
N1 Co1 N3 C23 92.71(9) . 2_655
C27 C28 N4 C28 0.67(11) . 2_655
C27 C28 N4 Co1 -179.32(11) . .
N2 Co1 N4 C28 -150.28(9) . .
N2 Co1 N4 C28 29.72(9) 2_655 .
N1 Co1 N4 C28 119.93(9) 2_655 .
N1 Co1 N4 C28 -60.07(9) . .
N2 Co1 N4 C28 29.73(9) . 2_655
N2 Co1 N4 C28 -150.27(9) 2_655 2_655
N1 Co1 N4 C28 -60.06(9) 2_655 2_655
N1 Co1 N4 C28 119.94(9) . 2_655
C33 C34 N5 C37 180.00(15) . .
C35 C34 N5 C37 -0.25(18) . .
C33 C34 N5 Co2 -4.4(2) . .
C35 C34 N5 Co2 175.31(11) . .
C38 C37 N5 C34 177.56(15) . .
C36 C37 N5 C34 0.25(17) . .
C38 C37 N5 Co2 2.0(2) . .
C36 C37 N5 Co2 -175.27(11) . .
N6 Co2 N5 C34 1.31(13) . .
N6 Co2 N5 C34 -178.69(13) 7_656 .
N6 Co2 N5 C37 175.91(13) . .
N6 Co2 N5 C37 -4.09(13) 7_656 .
C38 C29 N6 C32 178.71(15) 7_656 .
C30 C29 N6 C32 -0.37(18) . .
C38 C29 N6 Co2 7.4(2) 7_656 .
C30 C29 N6 Co2 -171.65(10) . .
C33 C32 N6 C29 -177.59(15) . .
C31 C32 N6 C29 0.50(17) . .
C33 C32 N6 Co2 -6.2(2) . .
C31 C32 N6 Co2 171.86(10) . .
N5 Co2 N6 C29 173.50(13) . .
N5 Co2 N6 C29 -6.50(13) 7_656 .
N5 Co2 N6 C32 3.58(13) . .
N5 Co2 N6 C32 -176.42(13) 7_656 .
